data_4110479
loop_
_publ_author_name
'F. Albert Cotton'
'Carlos A. Murillo'
'Dino Villagr\'an'
'Rongmin Yu'

_publ_contact_author_address
;  Laboratory for Molecular Structure and Bonding
   Dept. of Chemistry
   Texas A&M University, PO Box  30012
   College Station, TX 77842-3012, USA
;
_publ_contact_author_email cotton@tamu.edu
_publ_contact_author_fax '(979) 845 9351'
_publ_contact_author_name 'F. A. Cotton'
_publ_contact_author_phone '(979) 845 4432'
_publ_section_title
;
 Uniquely Strong Electronic Communication between [Mo2] Units Linked by
 Dioxolene Dianions
;
_journal_name_full 'Journal of the American Chemical Society'
_journal_page_first 3281
_journal_page_last 3290
_journal_paper_doi 10.1021/ja0582962
_journal_volume 128
_journal_year 2006
_chemical_formula_moiety 'C96 H90 Cl2 Mo4 N12 O16, P F6, 2(C H2 Cl2)'
_chemical_formula_sum 'C98 H94 Cl6 F6 Mo4 N12 O16 P'
_chemical_formula_weight 2437.28
_chemical_name_systematic
; 
 ? 
;
_space_group_IT_number 2
_symmetry_cell_setting triclinic
_symmetry_space_group_name_Hall '-P 1'
_symmetry_space_group_name_H-M 'P -1'
_atom_sites_solution_hydrogens geom
_atom_sites_solution_primary direct
_atom_sites_solution_secondary difmap
_audit_creation_method SHELXL-97
_cell_angle_alpha 110.757(3)
_cell_angle_beta 94.391(3)
_cell_angle_gamma 103.410(3)
_cell_formula_units_Z 1
_cell_length_a 10.0324(16)
_cell_length_b 15.908(3)
_cell_length_c 17.854(3)
_cell_measurement_reflns_used 5598
_cell_measurement_temperature 213(2)
_cell_measurement_theta_max 27.47
_cell_measurement_theta_min 2.22
_cell_volume 2552.0(8)
_computing_cell_refinement SAINT
_computing_data_collection SMART
_computing_data_reduction SANT
_computing_molecular_graphics 'SHELXTL (Siemens, 1996)'
_computing_publication_material CIFTAB
_computing_structure_refinement 'SHELXL-97 (Sheldrick, 1997)'
_computing_structure_solution 'SHELXS-97 (Sheldrick, 1990)'
_diffrn_ambient_temperature 213(2)
_diffrn_detector_area_resol_mean 0
_diffrn_measured_fraction_theta_full 0.961
_diffrn_measured_fraction_theta_max 0.961
_diffrn_measurement_device_type 'Bruker SMART 1000'
_diffrn_measurement_method '\w Scans'
_diffrn_radiation_monochromator graphite
_diffrn_radiation_source 'Normal-focus sealed tube'
_diffrn_radiation_type MoK\a
_diffrn_radiation_wavelength 0.71073
_diffrn_reflns_av_R_equivalents 0.0261
_diffrn_reflns_av_sigmaI/netI 0.0546
_diffrn_reflns_limit_h_max 12
_diffrn_reflns_limit_h_min -13
_diffrn_reflns_limit_k_max 20
_diffrn_reflns_limit_k_min -11
_diffrn_reflns_limit_l_max 23
_diffrn_reflns_limit_l_min -23
_diffrn_reflns_number 18162
_diffrn_reflns_theta_full 27.55
_diffrn_reflns_theta_max 27.55
_diffrn_reflns_theta_min 2.12
_diffrn_standards_decay_% 0
_diffrn_standards_interval_count 0
_diffrn_standards_interval_time 0
_diffrn_standards_number 0
_exptl_absorpt_coefficient_mu 0.734
_exptl_absorpt_correction_T_max 0.9855
_exptl_absorpt_correction_T_min 0.8494
_exptl_absorpt_correction_type multi-scan
_exptl_absorpt_process_details SADABS
_exptl_crystal_colour black
_exptl_crystal_density_diffrn 1.586
_exptl_crystal_description block
_exptl_crystal_F_000 1233
_exptl_crystal_size_max 0.23
_exptl_crystal_size_mid 0.09
_exptl_crystal_size_min 0.02
_refine_diff_density_max 1.055
_refine_diff_density_min -0.633
_refine_diff_density_rms 0.095
_refine_ls_extinction_method none
_refine_ls_goodness_of_fit_ref 1.014
_refine_ls_hydrogen_treatment noref
_refine_ls_matrix_type full
_refine_ls_number_parameters 656
_refine_ls_number_reflns 11307
_refine_ls_number_restraints 6
_refine_ls_restrained_S_all 1.014
_refine_ls_R_factor_all 0.0747
_refine_ls_R_factor_gt 0.0436
_refine_ls_shift/su_max 0.001
_refine_ls_shift/su_mean 0.000
_refine_ls_structure_factor_coef Fsqd
_refine_ls_weighting_details 'calc w=1/[\s^2^(Fo^2^)+(0.0589P)^2^+1.4274P] where P=(Fo^2^+2Fc^2^)/3'
_refine_ls_weighting_scheme calc
_refine_ls_wR_factor_gt 0.1025
_refine_ls_wR_factor_ref 0.1205
_reflns_number_gt 7914
_reflns_number_total 11307
_reflns_threshold_expression >2sigma(I)
_cod_data_source_file ja0582962si20051206_054833_1.cif
_cod_data_source_block compound-5
_cod_original_cell_volume 2552.1(7)
_cod_database_code 4110479

loop_
_symmetry_equiv_pos_as_xyz
'x, y, z'
'-x, -y, -z'

loop_
_atom_site_label
_atom_site_type_symbol
_atom_site_fract_x
_atom_site_fract_y
_atom_site_fract_z
_atom_site_U_iso_or_equiv
_atom_site_adp_type
_atom_site_occupancy
_atom_site_symmetry_multiplicity
_atom_site_calc_flag
_atom_site_refinement_flags
_atom_site_disorder_group
Mo1 Mo 0.27007(3) 0.41727(2) 0.678617(18) 0.02597(9) Uani 1 1 d . .
Mo2 Mo 0.42815(3) 0.54137(2) 0.751691(18) 0.02593(9) Uani 1 1 d . .
O1 O -0.3943(3) 0.2976(3) 0.4709(3) 0.0752(12) Uani 1 1 d . .
O2 O 0.4804(3) 1.0140(2) 0.9078(2) 0.0535(8) Uani 1 1 d . .
O3 O -0.2574(3) 0.1181(2) 0.7768(2) 0.0624(10) Uani 1 1 d . .
O4 O 0.6564(3) 0.8002(2) 1.16483(17) 0.0538(9) Uani 1 1 d . .
O5 O 0.2625(3) -0.0531(2) 0.4992(2) 0.0536(9) Uani 1 1 d . .
O6 O 1.0901(3) 0.6250(2) 0.97007(19) 0.0492(8) Uani 1 1 d . .
O7 O 0.3229(3) 0.40346(17) 0.56843(14) 0.0297(6) Uani 1 1 d . .
O8 O 0.5286(3) 0.56612(17) 0.66494(14) 0.0293(6) Uani 1 1 d . .
N1 N 0.1356(3) 0.4931(2) 0.65513(18) 0.0321(7) Uani 1 1 d . .
N2 N 0.3025(3) 0.6279(2) 0.73653(19) 0.0318(7) Uani 1 1 d . .
N3 N 0.1834(3) 0.4103(2) 0.78225(18) 0.0309(7) Uani 1 1 d . .
N4 N 0.3580(3) 0.5428(2) 0.86036(17) 0.0308(7) Uani 1 1 d . .
N5 N 0.3974(3) 0.3306(2) 0.68720(17) 0.0292(7) Uani 1 1 d . .
N6 N 0.5692(3) 0.4643(2) 0.76714(18) 0.0293(7) Uani 1 1 d . .
C1 C 0.0015(4) 0.4491(3) 0.6048(2) 0.0341(9) Uani 1 1 d . .
C2 C -0.0123(4) 0.3786(3) 0.5291(2) 0.0398(10) Uani 1 1 d . .
H2A H 0.0677 0.3654 0.5092 0.048 Uiso 1 1 calc R .
C3 C -0.1423(4) 0.3277(3) 0.4825(3) 0.0473(11) Uani 1 1 d . .
H3A H -0.1501 0.2804 0.4312 0.057 Uiso 1 1 calc R .
C4 C -0.2597(4) 0.3463(4) 0.5110(3) 0.0499(12) Uani 1 1 d . .
C5 C -0.2464(5) 0.4178(4) 0.5866(3) 0.0559(13) Uani 1 1 d . .
H5A H -0.3265 0.4313 0.6061 0.067 Uiso 1 1 calc R .
C6 C -0.1177(5) 0.4684(3) 0.6326(3) 0.0449(10) Uani 1 1 d . .
H6A H -0.1101 0.5166 0.6833 0.054 Uiso 1 1 calc R .
C7 C -0.4143(6) 0.2115(5) 0.4029(4) 0.088(2) Uani 1 1 d . .
H7A H -0.5127 0.1843 0.3806 0.132 Uiso 1 1 calc R .
H7B H -0.3790 0.1684 0.4204 0.132 Uiso 1 1 calc R .
H7C H -0.3647 0.2234 0.3615 0.132 Uiso 1 1 calc R .
C8 C 0.1798(4) 0.5859(3) 0.6883(2) 0.0345(9) Uani 1 1 d . .
H8A H 0.1240 0.6216 0.6775 0.041 Uiso 1 1 calc R .
C9 C 0.3455(4) 0.7276(3) 0.7743(2) 0.0334(9) Uani 1 1 d . .
C10 C 0.2542(4) 0.7798(3) 0.8038(2) 0.0385(9) Uani 1 1 d . .
H10A H 0.1586 0.7498 0.7950 0.046 Uiso 1 1 calc R .
C11 C 0.3022(4) 0.8749(3) 0.8458(3) 0.0421(10) Uani 1 1 d . .
H11A H 0.2388 0.9098 0.8640 0.051 Uiso 1 1 calc R .
C12 C 0.4435(4) 0.9201(3) 0.8616(2) 0.0380(9) Uani 1 1 d . .
C13 C 0.5362(4) 0.8698(3) 0.8319(2) 0.0390(10) Uani 1 1 d . .
H13A H 0.6319 0.9001 0.8418 0.047 Uiso 1 1 calc R .
C14 C 0.4868(4) 0.7735(3) 0.7869(2) 0.0366(9) Uani 1 1 d . .
H14A H 0.5492 0.7394 0.7649 0.044 Uiso 1 1 calc R .
C15 C 0.6244(5) 1.0589(3) 0.9385(3) 0.0562(13) Uani 1 1 d . .
H15A H 0.6374 1.1248 0.9700 0.084 Uiso 1 1 calc R .
H15B H 0.6750 1.0520 0.8935 0.084 Uiso 1 1 calc R .
H15C H 0.6590 1.0305 0.9729 0.084 Uiso 1 1 calc R .
C16 C 0.0692(4) 0.3360(3) 0.7802(2) 0.0315(8) Uani 1 1 d . .
C17 C 0.0763(4) 0.2917(3) 0.8348(2) 0.0395(10) Uani 1 1 d . .
H17A H 0.1570 0.3111 0.8739 0.047 Uiso 1 1 calc R .
C18 C -0.0343(5) 0.2198(3) 0.8317(3) 0.0466(11) Uani 1 1 d . .
H18A H -0.0287 0.1909 0.8691 0.056 Uiso 1 1 calc R .
C19 C -0.1546(4) 0.1893(3) 0.7735(3) 0.0432(10) Uani 1 1 d . .
C20 C -0.1611(4) 0.2308(3) 0.7182(3) 0.0414(10) Uani 1 1 d . .
H20A H -0.2409 0.2103 0.6783 0.050 Uiso 1 1 calc R .
C21 C -0.0494(4) 0.3031(3) 0.7214(2) 0.0376(9) Uani 1 1 d . .
H21A H -0.0543 0.3304 0.6828 0.045 Uiso 1 1 calc R .
C22 C -0.3866(5) 0.0899(4) 0.7232(4) 0.0755(18) Uani 1 1 d . .
H22A H -0.4504 0.0390 0.7312 0.113 Uiso 1 1 calc R .
H22B H -0.3712 0.0692 0.6674 0.113 Uiso 1 1 calc R .
H22C H -0.4261 0.1424 0.7347 0.113 Uiso 1 1 calc R .
C23 C 0.2457(4) 0.4757(3) 0.8541(2) 0.0340(9) Uani 1 1 d . .
H23A H 0.2102 0.4746 0.9010 0.041 Uiso 1 1 calc R .
C24 C 0.4315(4) 0.6090(3) 0.9392(2) 0.0315(8) Uani 1 1 d . .
C25 C 0.5082(4) 0.6966(3) 0.9468(2) 0.0404(10) Uani 1 1 d . .
H25A H 0.5079 0.7122 0.9007 0.048 Uiso 1 1 calc R .
C26 C 0.5856(4) 0.7623(3) 1.0209(2) 0.0424(10) Uani 1 1 d . .
H26A H 0.6377 0.8214 1.0246 0.051 Uiso 1 1 calc R .
C27 C 0.5856(4) 0.7405(3) 1.0882(2) 0.0393(10) Uani 1 1 d . .
C28 C 0.5127(5) 0.6539(3) 1.0814(2) 0.0455(11) Uani 1 1 d . .
H28A H 0.5142 0.6388 1.1278 0.055 Uiso 1 1 calc R .
C29 C 0.4358(5) 0.5870(3) 1.0074(2) 0.0423(10) Uani 1 1 d . .
H29A H 0.3871 0.5273 1.0039 0.051 Uiso 1 1 calc R .
C30 C 0.7354(6) 0.8902(3) 1.1744(3) 0.0630(15) Uani 1 1 d . .
H30A H 0.7799 0.9249 1.2308 0.094 Uiso 1 1 calc R .
H30B H 0.6747 0.9229 1.1589 0.094 Uiso 1 1 calc R .
H30C H 0.8060 0.8847 1.1401 0.094 Uiso 1 1 calc R .
C31 C 0.3624(4) 0.2321(3) 0.6390(2) 0.0311(8) Uani 1 1 d . .
C32 C 0.4462(4) 0.1937(3) 0.5862(2) 0.0390(10) Uani 1 1 d . .
H32A H 0.5284 0.2327 0.5814 0.047 Uiso 1 1 calc R .
C33 C 0.4104(5) 0.0987(3) 0.5405(3) 0.0448(11) Uani 1 1 d . .
H33A H 0.4683 0.0733 0.5051 0.054 Uiso 1 1 calc R .
C34 C 0.2892(4) 0.0411(3) 0.5470(2) 0.0381(9) Uani 1 1 d . .
C35 C 0.2041(4) 0.0789(3) 0.5983(3) 0.0405(10) Uani 1 1 d . .
H35A H 0.1212 0.0398 0.6022 0.049 Uiso 1 1 calc R .
C36 C 0.2400(4) 0.1744(3) 0.6443(2) 0.0382(9) Uani 1 1 d . .
H36A H 0.1813 0.1998 0.6790 0.046 Uiso 1 1 calc R .
C37 C 0.1335(6) -0.1120(3) 0.4986(3) 0.0637(15) Uani 1 1 d . .
H37A H 0.1267 -0.1760 0.4637 0.096 Uiso 1 1 calc R .
H37B H 0.0588 -0.0922 0.4782 0.096 Uiso 1 1 calc R .
H37C H 0.1259 -0.1083 0.5534 0.096 Uiso 1 1 calc R .
C38 C 0.5275(4) 0.3721(3) 0.7268(2) 0.0316(8) Uani 1 1 d . .
H38A H 0.5901 0.3362 0.7262 0.038 Uiso 1 1 calc R .
C39 C 0.7043(4) 0.5044(3) 0.8166(2) 0.0308(8) Uani 1 1 d . .
C40 C 0.7747(4) 0.5968(3) 0.8323(2) 0.0388(9) Uani 1 1 d . .
H40A H 0.7337 0.6308 0.8084 0.047 Uiso 1 1 calc R .
C41 C 0.9040(4) 0.6402(3) 0.8825(3) 0.0406(10) Uani 1 1 d . .
H41A H 0.9498 0.7027 0.8922 0.049 Uiso 1 1 calc R .
C42 C 0.9646(4) 0.5907(3) 0.9179(2) 0.0380(9) Uani 1 1 d . .
C43 C 0.8966(4) 0.4981(3) 0.9025(2) 0.0387(9) Uani 1 1 d . .
H43A H 0.9383 0.4640 0.9258 0.046 Uiso 1 1 calc R .
C44 C 0.7681(4) 0.4564(3) 0.8531(2) 0.0366(9) Uani 1 1 d . .
H44A H 0.7225 0.3940 0.8438 0.044 Uiso 1 1 calc R .
C45 C 1.1696(5) 0.7170(3) 0.9842(3) 0.0504(12) Uani 1 1 d . .
H45A H 1.2548 0.7332 1.0221 0.076 Uiso 1 1 calc R .
H45B H 1.1162 0.7607 1.0069 0.076 Uiso 1 1 calc R .
H45C H 1.1922 0.7202 0.9332 0.076 Uiso 1 1 calc R .
C46 C 0.4061(4) 0.4497(2) 0.5355(2) 0.0260(7) Uani 1 1 d . .
C47 C 0.5145(4) 0.5350(2) 0.5860(2) 0.0266(8) Uani 1 1 d . .
C48 C 0.6053(4) 0.5810(2) 0.5486(2) 0.0280(8) Uani 1 1 d . .
Cl1 Cl 0.73557(11) 0.68002(7) 0.60921(6) 0.0416(3) Uani 1 1 d . .
P1 P 1.0000 1.0000 1.0000 0.0759(7) Uani 0.886(7) 2 d SPD 1
F1 F 1.1454(5) 1.0437(5) 0.9844(4) 0.131(2) Uani 0.886(7) 1 d PD 1
F2 F 1.0684(7) 1.0064(7) 1.0837(3) 0.176(4) Uani 0.886(7) 1 d PD 1
F3 F 0.9712(6) 1.0964(4) 1.0399(5) 0.158(3) Uani 0.886(7) 1 d PD 1
P1B P 1.0000 1.0000 1.0000 0.0759(7) Uani 0.114(7) 2 d SPD 2
F1B F 1.094(3) 0.961(3) 0.9389(18) 0.131(2) Uani 0.114(7) 1 d PD 2
F2B F 1.131(2) 1.074(2) 1.059(2) 0.176(4) Uani 0.114(7) 1 d PD 2
F3B F 0.976(4) 1.070(2) 0.961(3) 0.158(3) Uani 0.114(7) 1 d PD 2
C1S C 0.8870(7) 0.9310(5) 0.7211(4) 0.0817(18) Uani 1 1 d . .
H1SA H 0.8077 0.8953 0.7362 0.098 Uiso 1 1 calc R .
H1SB H 0.9183 0.9943 0.7633 0.098 Uiso 1 1 calc R .
Cl1S Cl 1.02215(18) 0.87764(12) 0.71610(11) 0.0901(5) Uani 1 1 d . .
Cl2S Cl 0.83427(18) 0.93718(14) 0.62857(11) 0.0938(5) Uani 1 1 d . .

loop_
_atom_site_aniso_label
_atom_site_aniso_U_11
_atom_site_aniso_U_22
_atom_site_aniso_U_33
_atom_site_aniso_U_23
_atom_site_aniso_U_13
_atom_site_aniso_U_12
Mo1 0.03055(17) 0.02388(17) 0.02115(16) 0.00714(13) 0.00585(12) 0.00518(13)
Mo2 0.03186(17) 0.02363(17) 0.01977(15) 0.00646(12) 0.00557(12) 0.00565(13)
O1 0.0316(17) 0.085(3) 0.110(3) 0.054(3) -0.0113(19) -0.0017(18)
O2 0.0500(19) 0.0290(16) 0.065(2) 0.0049(15) -0.0032(16) 0.0062(14)
O3 0.050(2) 0.064(2) 0.074(2) 0.042(2) 0.0095(17) -0.0063(17)
O4 0.067(2) 0.0464(19) 0.0318(16) 0.0093(14) -0.0102(14) 0.0002(16)
O5 0.062(2) 0.0248(16) 0.058(2) 0.0005(14) 0.0139(16) 0.0072(14)
O6 0.0418(17) 0.0409(18) 0.0519(19) 0.0143(15) -0.0108(14) -0.0008(14)
O7 0.0356(14) 0.0269(14) 0.0211(12) 0.0069(10) 0.0054(10) 0.0021(11)
O8 0.0341(14) 0.0284(14) 0.0202(12) 0.0072(10) 0.0029(10) 0.0028(11)
N1 0.0346(17) 0.0317(18) 0.0276(16) 0.0098(14) 0.0060(13) 0.0072(14)
N2 0.0386(18) 0.0236(16) 0.0333(17) 0.0103(14) 0.0078(14) 0.0092(14)
N3 0.0338(17) 0.0300(17) 0.0261(16) 0.0088(13) 0.0094(13) 0.0057(13)
N4 0.0372(17) 0.0309(17) 0.0197(15) 0.0054(13) 0.0082(13) 0.0067(14)
N5 0.0369(17) 0.0257(16) 0.0230(15) 0.0082(13) 0.0040(13) 0.0070(13)
N6 0.0350(17) 0.0260(16) 0.0261(15) 0.0100(13) 0.0047(13) 0.0075(13)
C1 0.034(2) 0.033(2) 0.038(2) 0.0189(18) 0.0051(17) 0.0069(17)
C2 0.032(2) 0.047(3) 0.036(2) 0.0146(19) 0.0039(17) 0.0060(18)
C3 0.041(2) 0.056(3) 0.042(2) 0.022(2) -0.0014(19) 0.003(2)
C4 0.031(2) 0.058(3) 0.070(3) 0.041(3) -0.002(2) 0.007(2)
C5 0.037(2) 0.062(3) 0.087(4) 0.042(3) 0.020(3) 0.025(2)
C6 0.046(3) 0.043(3) 0.052(3) 0.021(2) 0.015(2) 0.018(2)
C7 0.048(3) 0.125(6) 0.063(4) 0.041(4) -0.021(3) -0.023(3)
C8 0.041(2) 0.033(2) 0.033(2) 0.0135(17) 0.0090(17) 0.0147(18)
C9 0.040(2) 0.029(2) 0.0287(19) 0.0114(16) 0.0016(16) 0.0076(17)
C10 0.038(2) 0.036(2) 0.040(2) 0.0126(19) 0.0032(18) 0.0118(18)
C11 0.043(2) 0.034(2) 0.047(2) 0.0110(19) 0.0017(19) 0.0172(19)
C12 0.047(2) 0.028(2) 0.037(2) 0.0107(18) 0.0022(18) 0.0109(18)
C13 0.040(2) 0.037(2) 0.039(2) 0.0164(19) 0.0041(18) 0.0062(18)
C14 0.041(2) 0.032(2) 0.038(2) 0.0117(18) 0.0079(18) 0.0145(18)
C15 0.058(3) 0.035(3) 0.056(3) 0.007(2) 0.004(2) -0.004(2)
C16 0.035(2) 0.030(2) 0.0296(19) 0.0100(16) 0.0157(16) 0.0086(16)
C17 0.039(2) 0.042(2) 0.035(2) 0.0151(19) 0.0058(18) 0.0082(19)
C18 0.049(3) 0.054(3) 0.044(2) 0.029(2) 0.012(2) 0.011(2)
C19 0.043(2) 0.040(2) 0.044(2) 0.019(2) 0.015(2) 0.0022(19)
C20 0.037(2) 0.043(3) 0.039(2) 0.015(2) 0.0033(18) 0.0044(19)
C21 0.043(2) 0.038(2) 0.031(2) 0.0155(18) 0.0079(17) 0.0081(18)
C22 0.046(3) 0.074(4) 0.103(5) 0.049(4) 0.003(3) -0.010(3)
C23 0.039(2) 0.037(2) 0.0266(19) 0.0113(17) 0.0123(16) 0.0119(17)
C24 0.038(2) 0.032(2) 0.0232(18) 0.0079(16) 0.0110(16) 0.0096(17)
C25 0.048(2) 0.041(2) 0.029(2) 0.0157(18) 0.0057(18) 0.0040(19)
C26 0.048(2) 0.030(2) 0.035(2) 0.0072(18) -0.0044(18) -0.0015(19)
C27 0.042(2) 0.040(2) 0.029(2) 0.0077(18) 0.0000(17) 0.0089(19)
C28 0.053(3) 0.050(3) 0.031(2) 0.019(2) 0.0035(19) 0.004(2)
C29 0.054(3) 0.036(2) 0.034(2) 0.0142(19) 0.0082(19) 0.007(2)
C30 0.072(3) 0.047(3) 0.048(3) 0.010(2) -0.019(2) -0.002(3)
C31 0.037(2) 0.027(2) 0.0278(18) 0.0099(16) 0.0032(16) 0.0073(16)
C32 0.040(2) 0.030(2) 0.041(2) 0.0083(18) 0.0094(18) 0.0044(17)
C33 0.050(3) 0.034(2) 0.047(3) 0.008(2) 0.016(2) 0.015(2)
C34 0.044(2) 0.027(2) 0.037(2) 0.0056(17) 0.0013(18) 0.0094(18)
C35 0.040(2) 0.030(2) 0.043(2) 0.0094(18) 0.0080(19) 0.0018(18)
C36 0.041(2) 0.031(2) 0.036(2) 0.0055(17) 0.0092(18) 0.0083(17)
C37 0.077(4) 0.034(3) 0.062(3) 0.006(2) 0.009(3) 0.002(2)
C38 0.037(2) 0.034(2) 0.0272(19) 0.0119(16) 0.0064(16) 0.0143(17)
C39 0.0327(19) 0.031(2) 0.0252(18) 0.0081(16) 0.0045(15) 0.0065(16)
C40 0.041(2) 0.034(2) 0.042(2) 0.0142(19) 0.0043(18) 0.0129(18)
C41 0.040(2) 0.029(2) 0.045(2) 0.0115(19) -0.0017(19) 0.0015(18)
C42 0.035(2) 0.038(2) 0.032(2) 0.0081(18) 0.0003(17) 0.0030(18)
C43 0.038(2) 0.038(2) 0.037(2) 0.0155(19) -0.0008(17) 0.0066(18)
C44 0.039(2) 0.032(2) 0.035(2) 0.0116(17) 0.0055(17) 0.0071(17)
C45 0.044(3) 0.040(3) 0.053(3) 0.011(2) -0.005(2) -0.001(2)
C46 0.0310(18) 0.0242(18) 0.0238(17) 0.0098(14) 0.0071(14) 0.0078(15)
C47 0.0309(18) 0.0250(19) 0.0229(17) 0.0089(15) 0.0055(14) 0.0063(15)
C48 0.0325(19) 0.0221(19) 0.0236(18) 0.0038(15) 0.0040(15) 0.0050(15)
Cl1 0.0461(6) 0.0345(5) 0.0266(4) 0.0037(4) 0.0044(4) -0.0083(4)
P1 0.0612(13) 0.111(2) 0.0876(17) 0.0598(16) 0.0324(12) 0.0424(13)
F1 0.077(3) 0.149(6) 0.214(7) 0.113(5) 0.070(4) 0.039(3)
F2 0.144(5) 0.333(11) 0.098(4) 0.113(5) 0.028(4) 0.102(7)
F3 0.138(5) 0.084(4) 0.258(9) 0.053(5) 0.079(5) 0.045(3)
P1B 0.0612(13) 0.111(2) 0.0876(17) 0.0598(16) 0.0324(12) 0.0424(13)
F1B 0.077(3) 0.149(6) 0.214(7) 0.113(5) 0.070(4) 0.039(3)
F2B 0.144(5) 0.333(11) 0.098(4) 0.113(5) 0.028(4) 0.102(7)
F3B 0.138(5) 0.084(4) 0.258(9) 0.053(5) 0.079(5) 0.045(3)
C1S 0.086(4) 0.079(4) 0.068(4) 0.018(3) 0.004(3) 0.022(4)
Cl1S 0.0809(11) 0.0765(11) 0.0946(12) 0.0219(9) -0.0205(9) 0.0167(9)
Cl2S 0.0830(11) 0.1182(15) 0.0968(13) 0.0600(11) 0.0102(9) 0.0306(10)

loop_
_atom_type_symbol
_atom_type_description
_atom_type_scat_dispersion_real
_atom_type_scat_dispersion_imag
_atom_type_scat_source
C C 0.0033 0.0016 'International Tables Vol C Tables 4.2.6.8 and 6.1.1.4'
H H 0.0000 0.0000 'International Tables Vol C Tables 4.2.6.8 and 6.1.1.4'
N N 0.0061 0.0033 'International Tables Vol C Tables 4.2.6.8 and 6.1.1.4'
O O 0.0106 0.0060 'International Tables Vol C Tables 4.2.6.8 and 6.1.1.4'
F F 0.0171 0.0103 'International Tables Vol C Tables 4.2.6.8 and 6.1.1.4'
P P 0.1023 0.0942 'International Tables Vol C Tables 4.2.6.8 and 6.1.1.4'
Cl Cl 0.1484 0.1585 'International Tables Vol C Tables 4.2.6.8 and 6.1.1.4'
Mo Mo -1.6832 0.6857 'International Tables Vol C Tables 4.2.6.8 and 6.1.1.4'

loop_
_geom_angle_atom_site_label_1
_geom_angle_atom_site_label_2
_geom_angle_atom_site_label_3
_geom_angle
_geom_angle_site_symmetry_1
_geom_angle_site_symmetry_3
O7 Mo1 N1 86.65(11) . .
O7 Mo1 N5 88.00(11) . .
N1 Mo1 N5 173.12(11) . .
O7 Mo1 Mo2 98.78(7) . .
N1 Mo1 Mo2 92.68(9) . .
N5 Mo1 Mo2 92.40(8) . .
O7 Mo1 N3 169.59(11) . .
N1 Mo1 N3 92.18(12) . .
N5 Mo1 N3 92.30(12) . .
Mo2 Mo1 N3 91.60(8) . .
O8 Mo2 N4 166.99(11) . .
O8 Mo2 Mo1 99.92(7) . .
N4 Mo2 Mo1 93.09(8) . .
O8 Mo2 N6 88.56(11) . .
N4 Mo2 N6 90.64(12) . .
Mo1 Mo2 N6 92.35(8) . .
O8 Mo2 N2 88.01(11) . .
N4 Mo2 N2 91.87(12) . .
Mo1 Mo2 N2 91.86(9) . .
N6 Mo2 N2 174.97(12) . .
C4 O1 C7 117.7(4) . .
C12 O2 C15 117.1(4) . .
C19 O3 C22 117.4(4) . .
C27 O4 C30 117.7(4) . .
C34 O5 C37 116.8(4) . .
C42 O6 C45 117.4(3) . .
C46 O7 Mo1 139.8(2) . .
C47 O8 Mo2 139.4(2) . .
C8 N1 C1 119.1(3) . .
C8 N1 Mo1 117.9(3) . .
C1 N1 Mo1 123.1(3) . .
C8 N2 C9 119.1(3) . .
C8 N2 Mo2 117.5(3) . .
C9 N2 Mo2 123.4(3) . .
C23 N3 C16 117.8(3) . .
C23 N3 Mo1 117.6(2) . .
C16 N3 Mo1 124.5(2) . .
C23 N4 C24 120.0(3) . .
C23 N4 Mo2 117.2(2) . .
C24 N4 Mo2 122.7(2) . .
C38 N5 C31 117.2(3) . .
C38 N5 Mo1 117.8(3) . .
C31 N5 Mo1 123.6(2) . .
C38 N6 C39 118.0(3) . .
C38 N6 Mo2 116.9(3) . .
C39 N6 Mo2 125.1(2) . .
C6 C1 C2 118.7(4) . .
C6 C1 N1 121.7(4) . .
C2 C1 N1 119.3(4) . .
C3 C2 C1 120.9(4) . .
C4 C3 C2 120.0(5) . .
C3 C4 O1 124.8(5) . .
C3 C4 C5 119.3(4) . .
O1 C4 C5 115.9(5) . .
C6 C5 C4 120.6(4) . .
C5 C6 C1 120.4(4) . .
N2 C8 N1 120.0(4) . .
C10 C9 C14 118.9(4) . .
C10 C9 N2 122.6(4) . .
C14 C9 N2 118.4(4) . .
C11 C10 C9 120.6(4) . .
C10 C11 C12 120.6(4) . .
O2 C12 C13 124.5(4) . .
O2 C12 C11 115.6(4) . .
C13 C12 C11 119.9(4) . .
C12 C13 C14 119.5(4) . .
C9 C14 C13 120.5(4) . .
C21 C16 C17 118.1(4) . .
C21 C16 N3 120.8(4) . .
C17 C16 N3 121.1(4) . .
C18 C17 C16 120.4(4) . .
C17 C18 C19 120.7(4) . .
O3 C19 C20 125.4(4) . .
O3 C19 C18 115.3(4) . .
C20 C19 C18 119.3(4) . .
C19 C20 C21 119.8(4) . .
C16 C21 C20 121.7(4) . .
N3 C23 N4 120.5(3) . .
C25 C24 C29 118.1(4) . .
C25 C24 N4 119.0(3) . .
C29 C24 N4 122.8(4) . .
C24 C25 C26 121.6(4) . .
C27 C26 C25 119.6(4) . .
C28 C27 C26 119.5(4) . .
C28 C27 O4 115.8(4) . .
C26 C27 O4 124.7(4) . .
C27 C28 C29 121.6(4) . .
C24 C29 C28 119.6(4) . .
C36 C31 C32 119.2(4) . .
C36 C31 N5 118.9(3) . .
C32 C31 N5 121.8(3) . .
C33 C32 C31 120.8(4) . .
C32 C33 C34 119.7(4) . .
C35 C34 C33 119.9(4) . .
C35 C34 O5 124.5(4) . .
C33 C34 O5 115.6(4) . .
C34 C35 C36 120.4(4) . .
C31 C36 C35 119.9(4) . .
N6 C38 N5 120.0(4) . .
C44 C39 C40 117.5(4) . .
C44 C39 N6 123.0(3) . .
C40 C39 N6 119.4(4) . .
C41 C40 C39 121.7(4) . .
C42 C41 C40 119.4(4) . .
O6 C42 C41 125.8(4) . .
O6 C42 C43 114.4(4) . .
C41 C42 C43 119.8(4) . .
C44 C43 C42 120.0(4) . .
C43 C44 C39 121.5(4) . .
O7 C46 C48 120.8(3) . 2_666
O7 C46 C47 120.7(3) . .
C48 C46 C47 118.5(3) 2_666 .
O8 C47 C48 120.4(3) . .
O8 C47 C46 120.4(3) . .
C48 C47 C46 119.2(3) . .
C46 C48 C47 122.3(3) 2_666 .
C46 C48 Cl1 119.1(3) 2_666 .
C47 C48 Cl1 118.6(3) . .
F3 P1 F3 180.000(4) 2_777 .
F3 P1 F2 91.4(4) 2_777 2_777
F3 P1 F2 88.6(4) . 2_777
F3 P1 F2 88.6(4) 2_777 .
F3 P1 F2 91.4(4) . .
F2 P1 F2 180.000(5) 2_777 .
F3 P1 F1 93.2(3) 2_777 2_777
F3 P1 F1 86.8(3) . 2_777
F2 P1 F1 90.0(3) 2_777 2_777
F2 P1 F1 90.0(3) . 2_777
F3 P1 F1 86.8(3) 2_777 .
F3 P1 F1 93.2(3) . .
F2 P1 F1 90.0(3) 2_777 .
F2 P1 F1 90.0(3) . .
F1 P1 F1 180.000(2) 2_777 .
F3B P1B F3B 180(2) 2_777 .
F3B P1B F2B 91.3(4) 2_777 2_777
F3B P1B F2B 88.7(4) . 2_777
F3B P1B F2B 88.7(4) 2_777 .
F3B P1B F2B 91.3(4) . .
F2B P1B F2B 180.000(11) 2_777 .
F3B P1B F1B 93.2(3) 2_777 2_777
F3B P1B F1B 86.8(3) . 2_777
F2B P1B F1B 90.1(4) 2_777 2_777
F2B P1B F1B 89.9(4) . 2_777
F3B P1B F1B 86.8(3) 2_777 .
F3B P1B F1B 93.2(3) . .
F2B P1B F1B 89.9(4) 2_777 .
F2B P1B F1B 90.1(4) . .
F1B P1B F1B 180(2) 2_777 .
Cl2S C1S Cl1S 111.5(4) . .

loop_
_geom_bond_atom_site_label_1
_geom_bond_atom_site_label_2
_geom_bond_distance
_geom_bond_site_symmetry_2
Mo1 O7 2.026(2) .
Mo1 N1 2.116(3) .
Mo1 N5 2.119(3) .
Mo1 Mo2 2.1260(5) .
Mo1 N3 2.131(3) .
Mo2 O8 2.014(2) .
Mo2 N4 2.108(3) .
Mo2 N6 2.137(3) .
Mo2 N2 2.139(3) .
O1 C4 1.382(5) .
O1 C7 1.431(7) .
O2 C12 1.368(5) .
O2 C15 1.421(5) .
O3 C19 1.367(5) .
O3 C22 1.425(6) .
O4 C27 1.377(5) .
O4 C30 1.410(6) .
O5 C34 1.385(5) .
O5 C37 1.408(6) .
O6 C42 1.376(5) .
O6 C45 1.418(5) .
O7 C46 1.296(4) .
O8 C47 1.302(4) .
N1 C8 1.328(5) .
N1 C1 1.428(5) .
N2 C8 1.323(5) .
N2 C9 1.426(5) .
N3 C23 1.322(5) .
N3 C16 1.430(5) .
N4 C23 1.327(5) .
N4 C24 1.437(4) .
N5 C38 1.329(5) .
N5 C31 1.437(5) .
N6 C38 1.329(5) .
N6 C39 1.428(5) .
C1 C6 1.387(6) .
C1 C2 1.389(6) .
C2 C3 1.384(6) .
C3 C4 1.371(7) .
C4 C5 1.395(7) .
C5 C6 1.370(7) .
C9 C10 1.388(6) .
C9 C14 1.396(5) .
C10 C11 1.374(6) .
C11 C12 1.389(6) .
C12 C13 1.381(6) .
C13 C14 1.397(5) .
C16 C21 1.386(5) .
C16 C17 1.397(5) .
C17 C18 1.379(6) .
C18 C19 1.395(6) .
C19 C20 1.374(6) .
C20 C21 1.388(5) .
C24 C25 1.380(5) .
C24 C29 1.381(5) .
C25 C26 1.391(5) .
C26 C27 1.363(6) .
C27 C28 1.359(6) .
C28 C29 1.393(6) .
C31 C36 1.383(5) .
C31 C32 1.386(5) .
C32 C33 1.381(5) .
C33 C34 1.382(6) .
C34 C35 1.377(6) .
C35 C36 1.389(5) .
C39 C44 1.390(6) .
C39 C40 1.391(5) .
C40 C41 1.389(6) .
C41 C42 1.380(6) .
C42 C43 1.388(6) .
C43 C44 1.376(5) .
C46 C48 1.392(4) 2_666
C46 C47 1.460(5) .
C47 C48 1.392(5) .
C48 C46 1.392(4) 2_666
C48 Cl1 1.727(3) .
P1 F3 1.550(5) 2_777
P1 F3 1.550(5) .
P1 F2 1.554(5) 2_777
P1 F2 1.554(5) .
P1 F1 1.556(4) 2_777
P1 F1 1.556(4) .
P1B F3B 1.550(5) 2_777
P1B F3B 1.550(5) .
P1B F2B 1.554(5) 2_777
P1B F2B 1.554(5) .
P1B F1B 1.555(4) 2_777
P1B F1B 1.555(4) .
C1S Cl2S 1.738(6) .
C1S Cl1S 1.751(7) .
